data_2204720
loop_
_publ_author_name
'Shao, ling'
'Jin, Zhong'
'Liu, Jian-Bing'
'Zhou, Xin'
'Zhang, Qing'
'Hu, Yan'
'Fang, Jian-Xin'

_publ_section_title
;
 2-Amino-4-(2,5-dichlorophenyl)-5-(1<i>H</i>-1,2,4-triazol-1-yl)-1,3-thiazole
;
_journal_issue 12
_journal_name_full 'Acta Crystallographica Section E'
_journal_page_first o2517
_journal_page_last o2519
_journal_paper_doi 10.1107/S160053680403079X
_journal_volume 60
_journal_year 2004
_chemical_formula_iupac 'C11 H7 Cl2 N5 S'
_chemical_formula_moiety 'C11 H7 Cl2 N5 S'
_chemical_formula_sum 'C11 H7 Cl2 N5 S'
_chemical_formula_weight 312.18
_chemical_name_systematic
;
2-Amino-4-(2,5-dichlorophenyl)-5-(1H-1,2,4-triazol-1-yl)-1,3-thiazole
;
_space_group_IT_number 19
_symmetry_cell_setting orthorhombic
_symmetry_space_group_name_Hall 'P 2ac 2ab'
_symmetry_space_group_name_H-M 'P 21 21 21'
_atom_sites_solution_hydrogens geom
_atom_sites_solution_primary direct
_atom_sites_solution_secondary difmap
_cell_angle_alpha 90.00
_cell_angle_beta 90.00
_cell_angle_gamma 90.00
_cell_formula_units_Z 4
_cell_length_a 7.842(2)
_cell_length_b 11.324(3)
_cell_length_c 14.840(4)
_cell_measurement_reflns_used 847
_cell_measurement_temperature 293(2)
_cell_measurement_theta_max 26.36
_cell_measurement_theta_min 2.75
_cell_volume 1317.8(6)
_computing_cell_refinement SMART
_computing_data_collection 'SMART (Bruker, 1998)'
_computing_data_reduction 'SAINT (Bruker, 1999)'
_computing_molecular_graphics 'SHELXTL (Bruker, 1999)'
_computing_publication_material SHELXTL
_computing_structure_refinement 'SHELXL97 (Sheldrick, 1997)'
_computing_structure_solution 'SHELXS97 (Sheldrick, 1997)'
_diffrn_ambient_temperature 293(2)
_diffrn_measured_fraction_theta_full 1.000
_diffrn_measured_fraction_theta_max 1.000
_diffrn_measurement_device_type 'Bruker SMART CCD area-detector'
_diffrn_measurement_method '\f and \w'
_diffrn_radiation_monochromator graphite
_diffrn_radiation_source 'fine-focus sealed tube'
_diffrn_radiation_type MoK\a
_diffrn_radiation_wavelength 0.71073
_diffrn_reflns_av_R_equivalents 0.0254
_diffrn_reflns_av_sigmaI/netI 0.0260
_diffrn_reflns_limit_h_max 8
_diffrn_reflns_limit_h_min -9
_diffrn_reflns_limit_k_max 13
_diffrn_reflns_limit_k_min -13
_diffrn_reflns_limit_l_max 11
_diffrn_reflns_limit_l_min -17
_diffrn_reflns_number 6871
_diffrn_reflns_theta_full 25.00
_diffrn_reflns_theta_max 25.00
_diffrn_reflns_theta_min 2.26
_diffrn_standards_decay_% 0
_diffrn_standards_interval_count 0
_diffrn_standards_interval_time 0
_diffrn_standards_number 0
_exptl_absorpt_coefficient_mu 0.643
_exptl_absorpt_correction_T_max 0.868
_exptl_absorpt_correction_T_min 0.842
_exptl_absorpt_correction_type multi-scan
_exptl_absorpt_process_details '(SADABS; Sheldrick, 1996)'
_exptl_crystal_colour colourless
_exptl_crystal_density_diffrn 1.574
_exptl_crystal_density_method 'not measured'
_exptl_crystal_description cubic
_exptl_crystal_F_000 632
_exptl_crystal_size_max 0.26
_exptl_crystal_size_mid 0.24
_exptl_crystal_size_min 0.22
_refine_diff_density_max 0.131
_refine_diff_density_min -0.185
_refine_ls_abs_structure_details 'Flack (1983), 750 Friedel pairs'
_refine_ls_abs_structure_Flack -0.05(7)
_refine_ls_extinction_method none
_refine_ls_goodness_of_fit_ref 1.074
_refine_ls_hydrogen_treatment mixed
_refine_ls_matrix_type full
_refine_ls_number_parameters 180
_refine_ls_number_reflns 2321
_refine_ls_number_restraints 2
_refine_ls_restrained_S_all 1.074
_refine_ls_R_factor_all 0.0335
_refine_ls_R_factor_gt 0.0264
_refine_ls_shift/su_max 0.000
_refine_ls_shift/su_mean 0.000
_refine_ls_structure_factor_coef Fsqd
_refine_ls_weighting_details 'calc w = 1/[\s^2^(Fo^2^)+(0.0284P)^2^+0.1906P] where P = (Fo^2^+2Fc^2^)/3'
_refine_ls_weighting_scheme calc
_refine_ls_wR_factor_gt 0.0587
_refine_ls_wR_factor_ref 0.0625
_reflns_number_gt 2065
_reflns_number_total 2321
_reflns_threshold_expression I>2\s(I)
_cod_data_source_file is6016.cif
_cod_data_source_block I
_cod_depositor_comments
;
The following automatic conversions were performed:
'_symmetry_cell_setting' value 'Orthorhombic' changed to 'orthorhombic'
according to '/home/saulius/struct/CIF-dictionaries/cif_core.dic'
dictionary named 'cif_core.dic' version 2.4.1 from 2010-06-29.

Automatic conversion script
Id: cif_fix_enum 1527 2010-12-29 10:47:43Z saulius 

The following automatic conversions were performed:

'_symmetry_cell_setting' value 'Orthorhombic' changed to
'orthorhombic' according to
/home/saulius/struct/CIF-dictionaries/cif_core.dic dictionary named
'cif_core.dic' version 2.4.1 from 2010-06-29.

Automatic conversion script
Id: cif_fix_values 1715 2011-07-08 13:25:40Z adriana 
;
_cod_database_code 2204720
_cod_database_fobs_code 2204720

loop_
_symmetry_equiv_pos_as_xyz
'x, y, z'
'-x+1/2, -y, z+1/2'
'-x, y+1/2, -z+1/2'
'x+1/2, -y+1/2, -z'

loop_
_atom_site_label
_atom_site_fract_x
_atom_site_fract_y
_atom_site_fract_z
_atom_site_U_iso_or_equiv
_atom_site_adp_type
_atom_site_calc_flag
_atom_site_refinement_flags
_atom_site_occupancy
_atom_site_type_symbol
S1 0.18558(8) 0.92926(5) 0.21465(4) 0.03984(15) Uani d . 1 S
Cl1 -0.02376(8) 0.99790(5) -0.08471(4) 0.05663(19) Uani d . 1 Cl
Cl2 0.23456(9) 0.48866(7) -0.15771(5) 0.0696(2) Uani d . 1 Cl
N1 0.2815(2) 1.01777(15) 0.05210(12) 0.0401(4) Uani d . 1 N
N2 0.2546(3) 1.13213(17) 0.07811(15) 0.0643(7) Uani d . 1 N
N3 0.4194(3) 1.12287(19) -0.04678(15) 0.0598(6) Uani d . 1 N
N4 0.0611(2) 0.74991(15) 0.12839(11) 0.0363(4) Uani d . 1 N
N5 0.0245(3) 0.74121(19) 0.28473(14) 0.0526(5) Uani d D 1 N
H5A 0.028(3) 0.7831(19) 0.3332(11) 0.056(8) Uiso d D 1 H
H5B -0.048(3) 0.6845(16) 0.2799(18) 0.056(8) Uiso d D 1 H
C1 0.1164(3) 0.7887(2) -0.03114(14) 0.0346(5) Uani d . 1 C
C2 0.1704(3) 0.67423(19) -0.05086(15) 0.0371(5) Uani d . 1 C
H2 0.2111 0.6261 -0.0048 0.045 Uiso calc R 1 H
C3 0.1642(3) 0.6317(2) -0.13752(16) 0.0462(6) Uani d . 1 C
C4 0.1081(3) 0.7005(3) -0.20782(17) 0.0538(7) Uani d . 1 C
H4 0.1076 0.6714 -0.2664 0.065 Uiso calc R 1 H
C5 0.0528(3) 0.8131(2) -0.18966(15) 0.0512(6) Uani d . 1 C
H5 0.0132 0.8606 -0.2363 0.061 Uiso calc R 1 H
C6 0.0557(3) 0.8563(2) -0.10253(14) 0.0400(6) Uani d . 1 C
C7 0.1253(3) 0.82680(18) 0.06407(14) 0.0328(5) Uani d . 1 C
C8 0.1981(3) 0.92585(19) 0.09752(13) 0.0356(5) Uani d . 1 C
C9 0.0799(3) 0.79313(19) 0.20912(15) 0.0368(5) Uani d . 1 C
C10 0.3413(5) 1.1899(2) 0.01612(19) 0.0761(10) Uani d . 1 C
H10 0.3483 1.2718 0.0157 0.091 Uiso calc R 1 H
C11 0.3791(3) 1.0151(2) -0.02241(15) 0.0431(6) Uani d . 1 C
H11 0.4131 0.9468 -0.0523 0.052 Uiso calc R 1 H

loop_
_atom_site_aniso_label
_atom_site_aniso_U_11
_atom_site_aniso_U_22
_atom_site_aniso_U_33
_atom_site_aniso_U_12
_atom_site_aniso_U_13
_atom_site_aniso_U_23
S1 0.0529(3) 0.0372(3) 0.0294(3) -0.0030(3) 0.0003(3) -0.0033(2)
Cl1 0.0690(4) 0.0489(4) 0.0520(4) 0.0118(3) -0.0051(3) 0.0125(3)
Cl2 0.0714(4) 0.0604(4) 0.0770(5) 0.0032(3) -0.0037(4) -0.0356(4)
N1 0.0557(12) 0.0301(9) 0.0347(10) -0.0044(9) 0.0055(9) -0.0012(8)
N2 0.107(2) 0.0337(11) 0.0520(13) -0.0100(12) 0.0216(14) -0.0095(10)
N3 0.0822(17) 0.0494(13) 0.0479(12) -0.0183(12) 0.0107(12) 0.0033(10)
N4 0.0452(11) 0.0334(10) 0.0302(10) -0.0021(8) -0.0028(9) 0.0007(8)
N5 0.0788(15) 0.0499(13) 0.0292(11) -0.0172(12) 0.0005(12) 0.0044(10)
C1 0.0324(11) 0.0418(13) 0.0296(11) -0.0040(9) 0.0006(10) -0.0006(10)
C2 0.0365(12) 0.0381(12) 0.0367(12) -0.0030(10) -0.0029(10) -0.0017(10)
C3 0.0392(13) 0.0499(14) 0.0493(15) -0.0082(11) 0.0029(12) -0.0190(12)
C4 0.0583(15) 0.0697(19) 0.0333(13) -0.0141(14) -0.0017(13) -0.0122(13)
C5 0.0547(15) 0.0665(18) 0.0324(13) -0.0081(13) -0.0067(11) 0.0062(12)
C6 0.0404(13) 0.0441(14) 0.0354(13) 0.0002(10) -0.0009(11) 0.0045(10)
C7 0.0377(12) 0.0317(11) 0.0291(11) 0.0018(9) -0.0007(9) 0.0009(9)
C8 0.0433(12) 0.0358(11) 0.0277(10) 0.0016(11) 0.0026(10) -0.0003(9)
C9 0.0438(12) 0.0363(12) 0.0302(12) 0.0021(10) -0.0023(11) 0.0027(10)
C10 0.133(3) 0.0344(15) 0.0608(17) -0.0204(17) 0.024(2) -0.0030(13)
C11 0.0521(14) 0.0430(14) 0.0343(12) -0.0037(12) 0.0031(11) -0.0003(11)

loop_
_atom_type_symbol
_atom_type_description
_atom_type_scat_dispersion_real
_atom_type_scat_dispersion_imag
_atom_type_scat_source
C C 0.0033 0.0016 'International Tables Vol C Tables 4.2.6.8 and 6.1.1.4'
H H 0.0000 0.0000 'International Tables Vol C Tables 4.2.6.8 and 6.1.1.4'
N N 0.0061 0.0033 'International Tables Vol C Tables 4.2.6.8 and 6.1.1.4'
S S 0.1246 0.1234 'International Tables Vol C Tables 4.2.6.8 and 6.1.1.4'
Cl Cl 0.1484 0.1585 'International Tables Vol C Tables 4.2.6.8 and 6.1.1.4'

loop_
_geom_angle_atom_site_label_1
_geom_angle_atom_site_label_2
_geom_angle_atom_site_label_3
_geom_angle
_geom_angle_publ_flag
C8 S1 C9 87.73(11) yes
C11 N1 N2 109.97(18) yes
C11 N1 C8 130.07(18) yes
N2 N1 C8 119.68(18) no
C10 N2 N1 101.1(2) no
C11 N3 C10 102.9(2) no
C9 N4 C7 110.87(17) yes
C9 N5 H5A 116.5(17) no
C9 N5 H5B 118.2(19) ?
H5A N5 H5B 120(3) ?
C6 C1 C2 117.1(2) ?
C6 C1 C7 125.7(2) yes
C2 C1 C7 117.21(19) no
C3 C2 C1 120.7(2) ?
C3 C2 H2 119.6 ?
C1 C2 H2 119.6 ?
C2 C3 C4 121.6(2) ?
C2 C3 Cl2 118.5(2) no
C4 C3 Cl2 119.94(19) no
C5 C4 C3 118.6(2) ?
C5 C4 H4 120.7 ?
C3 C4 H4 120.7 ?
C4 C5 C6 120.5(2) ?
C4 C5 H5 119.8 ?
C6 C5 H5 119.8 ?
C5 C6 C1 121.5(2) ?
C5 C6 Cl1 117.54(18) no
C1 C6 Cl1 120.91(17) no
C8 C7 N4 114.90(18) yes
C8 C7 C1 127.8(2) yes
N4 C7 C1 117.22(19) no
C7 C8 N1 129.49(18) yes
C7 C8 S1 111.15(16) yes
N1 C8 S1 119.32(15) no
N4 C9 N5 124.7(2) yes
N4 C9 S1 115.28(16) yes
N5 C9 S1 120.03(18) ?
N3 C11 N1 110.0(2) no
N3 C11 H11 125.0 no
N1 C11 H11 125.0 ?
N2 C10 N3 116.0(2) no
N2 C10 H10 122.0 ?
N3 C10 H10 122.0 ?

loop_
_geom_bond_atom_site_label_1
_geom_bond_atom_site_label_2
_geom_bond_distance
_geom_bond_publ_flag
S1 C8 1.741(2) yes
S1 C9 1.752(2) yes
Cl1 C6 1.741(2) no
Cl2 C3 1.737(3) no
N1 C11 1.345(3) yes
N1 N2 1.368(2) yes
N1 C8 1.402(3) yes
N2 C10 1.318(3) no
N3 C11 1.312(3) no
N3 C10 1.350(4) no
N4 C9 1.303(3) yes
N4 C7 1.386(3) yes
N5 C9 1.339(3) yes
N5 H5A 0.862(10) no
N5 H5B 0.861(10) ?
C1 C6 1.391(3) no
C1 C2 1.395(3) no
C1 C7 1.479(3) yes
C2 C3 1.374(3) no
C2 H2 0.9300 no
C3 C4 1.374(4) no
C4 C5 1.373(4) no
C4 H4 0.9300 ?
C5 C6 1.383(3) no
C5 H5 0.9300 ?
C7 C8 1.353(3) yes
C11 H11 0.9300 no
C10 H10 0.9300 ?

loop_
_geom_hbond_atom_site_label_D
_geom_hbond_atom_site_label_H
_geom_hbond_atom_site_label_A
_geom_hbond_site_symmetry_A
_geom_hbond_distance_DH
_geom_hbond_distance_HA
_geom_hbond_distance_DA
_geom_hbond_angle_DHA
N5 H5A N3 2_575 0.862(10) 2.115(11) 2.969(3) 170(3)

loop_
_geom_torsion_atom_site_label_1
_geom_torsion_atom_site_label_2
_geom_torsion_atom_site_label_3
_geom_torsion_atom_site_label_4
_geom_torsion
_geom_torsion_publ_flag
C11 N1 N2 C10 -0.5(3) ?
C8 N1 N2 C10 -175.0(2) no
C6 C1 C2 C3 0.4(3) ?
C7 C1 C2 C3 179.2(2) ?
C1 C2 C3 C4 1.3(3) ?
C1 C2 C3 Cl2 179.64(17) ?
C2 C3 C4 C5 -1.9(4) ?
Cl2 C3 C4 C5 179.79(19) ?
C3 C4 C5 C6 0.7(4) ?
C4 C5 C6 C1 1.0(4) ?
C4 C5 C6 Cl1 -177.76(19) ?
C2 C1 C6 C5 -1.6(3) ?
C7 C1 C6 C5 179.8(2) ?
C2 C1 C6 Cl1 177.14(16) ?
C7 C1 C6 Cl1 -1.5(3) ?
C9 N4 C7 C8 2.4(3) yes
C9 N4 C7 C1 178.75(19) ?
C6 C1 C7 C8 -52.7(3) no
C2 C1 C7 C8 128.6(3) yes
C6 C1 C7 N4 131.5(2) yes
C2 C1 C7 N4 -47.1(3) yes
N4 C7 C8 N1 176.6(2) ?
C1 C7 C8 N1 0.7(4) yes
N4 C7 C8 S1 -1.3(2) ?
C1 C7 C8 S1 -177.14(18) ?
C11 N1 C8 C7 -34.0(4) yes
N2 N1 C8 C7 139.3(3) yes
C11 N1 C8 S1 143.7(2) yes
N2 N1 C8 S1 -43.0(3) yes
C9 S1 C8 C7 -0.07(18) ?
C9 S1 C8 N1 -178.17(18) yes
C7 N4 C9 N5 177.3(2) ?
C7 N4 C9 S1 -2.5(2) ?
C8 S1 C9 N4 1.52(18) ?
C8 S1 C9 N5 -178.3(2) yes
C10 N3 C11 N1 -0.2(3) ?
N2 N1 C11 N3 0.5(3) ?
C8 N1 C11 N3 174.2(2) ?
N1 N2 C10 N3 0.4(4) ?
C11 N3 C10 N2 -0.2(4) ?

loop_
_cod_related_entry_id
_cod_related_entry_database
_cod_related_entry_code
1 ChemSpider 20573104
